data_4083514
loop_
_publ_author_name
'Lalinde, Elena'
'Moreno, M. Teresa'
'Ruiz, Santiago'
'S\'anchez, Sergio'

_publ_section_title
;
 Synthesis, Structural, and Photophysical Studies of Phenylquinoline and
 Phenylquinolinyl Alkynyl Based Pt(II) Complexes
;
_journal_issue 12
_journal_name_full Organometallics
_journal_page_first 3078
_journal_paper_doi 10.1021/om500336v
_journal_volume 33
_journal_year 2014
_chemical_absolute_configuration ad
_chemical_compound_source 'synthesis as described'
_chemical_formula_moiety 'C42 H32 N O3 Pt, C16 H36 N, C H2 Cl2'
_chemical_formula_sum 'C59 H70 Cl2 N2 O3 Pt'
_chemical_formula_weight 1121.16
_chemical_name_systematic
;
 ?
;
_space_group_IT_number 19
_symmetry_cell_setting orthorhombic
_symmetry_Int_Tables_number 19
_symmetry_space_group_name_Hall 'P 2ac 2ab'
_symmetry_space_group_name_H-M 'P 21 21 21'
_atom_sites_solution_hydrogens constr
_atom_sites_solution_primary direct
_atom_sites_solution_secondary difmap
_audit_conform_dict_location ftp://ftp.iucr.org/pub/cif_core.dic
_audit_conform_dict_name cif_core.dic
_audit_conform_dict_version 2.4
_audit_creation_date 2013-10-08T17:46:51-00:00
_audit_creation_method 'WinGX routine CIF_UPDATE'
_cell_angle_alpha 90
_cell_angle_beta 90
_cell_angle_gamma 90
_cell_formula_units_Z 4
_cell_length_a 14.5840(2)
_cell_length_b 15.9450(3)
_cell_length_c 22.7830(5)
_cell_measurement_reflns_used 24698
_cell_measurement_temperature 173(2)
_cell_measurement_theta_max 0
_cell_measurement_theta_min 0
_cell_measurement_wavelength 0.71073
_cell_volume 5298.00(17)
_computing_cell_refinement 'HKL Scalepack (Otwinowski & Minor 1997)'
_computing_data_collection 'Collect (Bruker AXS BV, 1997-2004)'
_computing_data_reduction 'HKL Denzo and Scalepack (Otwinowski & Minor 1997)'
_computing_molecular_graphics 'Ortep-3 for Windows (Farrugia, 1997)'
_computing_publication_material 'WinGX publication routines (Farrugia, 1999)'
_computing_structure_refinement 'SHELXL-97 (Sheldrick, 2008)'
_diffrn_ambient_temperature 173(2)
_diffrn_detector 'CCD plate'
_diffrn_detector_area_resol_mean 9
_diffrn_measured_fraction_theta_full 0.98
_diffrn_measured_fraction_theta_max 0.98
_diffrn_measurement_device '95mm CCD camera on \k-goniostat'
_diffrn_measurement_device_type KappaCCD
_diffrn_measurement_method 'CCD rotation images, thick slices'
_diffrn_orient_matrix_type 'by Bruker AXS Collect from scalepack cell'
_diffrn_orient_matrix_UB_11 0.21325E-2
_diffrn_orient_matrix_UB_12 -0.557515E-1
_diffrn_orient_matrix_UB_13 -0.200561E-1
_diffrn_orient_matrix_UB_21 -0.676014E-1
_diffrn_orient_matrix_UB_22 -0.64232E-2
_diffrn_orient_matrix_UB_23 0.57998E-2
_diffrn_orient_matrix_UB_31 -0.112631E-1
_diffrn_orient_matrix_UB_32 0.279966E-1
_diffrn_orient_matrix_UB_33 -0.386084E-1
_diffrn_radiation_monochromator graphite
_diffrn_radiation_probe x-ray
_diffrn_radiation_type MoK\a
_diffrn_radiation_wavelength 0.71073
_diffrn_reflns_av_R_equivalents 0.0512
_diffrn_reflns_av_unetI/netI 0.0408
_diffrn_reflns_limit_h_max 18
_diffrn_reflns_limit_h_min -18
_diffrn_reflns_limit_k_max 18
_diffrn_reflns_limit_k_min -20
_diffrn_reflns_limit_l_max 29
_diffrn_reflns_limit_l_min -29
_diffrn_reflns_number 41615
_diffrn_reflns_theta_full 27.47
_diffrn_reflns_theta_max 27.47
_diffrn_reflns_theta_min 3.87
_diffrn_source 'Enraf Nonius FR590'
_exptl_absorpt_coefficient_mu 2.795
_exptl_absorpt_correction_T_max 0.5198
_exptl_absorpt_correction_T_min 0.4202
_exptl_absorpt_correction_type multi-scan
_exptl_absorpt_process_details
;
        [c.f. r.h. blessing, acta cryst. (1995), a51, 33-38]
;
_exptl_crystal_colour orange
_exptl_crystal_density_diffrn 1.406
_exptl_crystal_density_method 'not measured'
_exptl_crystal_description block
_exptl_crystal_F_000 2296
_exptl_crystal_size_max 0.45
_exptl_crystal_size_mid 0.2
_exptl_crystal_size_min 0.2
_refine_diff_density_max 0.909
_refine_diff_density_min -1.057
_refine_diff_density_rms 0.087
_refine_ls_abs_structure_details 'Flack H D (1983), Acta Cryst. A39, 876-881'
_refine_ls_abs_structure_Flack 0.089(8)
_refine_ls_extinction_method none
_refine_ls_goodness_of_fit_ref 1.111
_refine_ls_hydrogen_treatment constr
_refine_ls_matrix_type full
_refine_ls_number_parameters 479
_refine_ls_number_reflns 11855
_refine_ls_number_restraints 0
_refine_ls_restrained_S_all 1.111
_refine_ls_R_factor_all 0.0485
_refine_ls_R_factor_gt 0.0412
_refine_ls_shift/su_max 0.001
_refine_ls_shift/su_mean 0
_refine_ls_structure_factor_coef Fsqd
_refine_ls_weighting_details 'calc w=1/[\s^2^(Fo^2^)+(0.0458P)^2^+5.0120P] where P=(Fo^2^+2Fc^2^)/3'
_refine_ls_weighting_scheme calc
_refine_ls_wR_factor_gt 0.096
_refine_ls_wR_factor_ref 0.0994
_reflns_number_gt 10756
_reflns_number_total 11855
_reflns_threshold_expression >2\s(I)
_cod_data_source_file om500336v_si_002.cif
_cod_data_source_block 2
_cod_depositor_comments
;
The following automatic conversions were performed:

'_exptl_absorpt_correction_type' value 'Multi-scan' changed to
'multi-scan' according to
/usr/data/users/saulius/crontab/automatic-downloads/rss-feeds/ACS/lib/dictionaries/cif_core.dic
dictionary named 'cif_core.dic' version 2.4.2 from 2011-04-26.

Automatic conversion script
Id: cif_fix_values 2281 2013-09-26 08:29:07Z andrius 

 Adding full bibliography for 4083514--4083516.cif.
;
_cod_database_code 4083514

loop_
_symmetry_equiv_pos_as_xyz
'x, y, z'
'-x+1/2, -y, z+1/2'
'x+1/2, -y+1/2, -z'
'-x, y+1/2, -z+1/2'

loop_
_atom_site_label
_atom_site_type_symbol
_atom_site_fract_x
_atom_site_fract_y
_atom_site_fract_z
_atom_site_U_iso_or_equiv
_atom_site_adp_type
_atom_site_occupancy
_atom_site_symmetry_multiplicity
_atom_site_calc_flag
_atom_site_refinement_flags
C1 C 0.3079(3) 0.2816(3) 0.5489(2) 0.0422(12) Uani 1 1 d .
C2 C 0.2321(4) 0.4126(3) 0.5442(3) 0.0471(13) Uani 1 1 d .
C3 C 0.1474(4) 0.3709(4) 0.5418(3) 0.0570(16) Uani 1 1 d .
H3 H 0.0936 0.4019 0.5389 0.068 Uiso 1 1 calc R
C4 C 0.1429(4) 0.2860(4) 0.5437(3) 0.0568(16) Uani 1 1 d .
H4 H 0.0862 0.2594 0.5435 0.068 Uiso 1 1 calc R
C5 C 0.2228(4) 0.1495(4) 0.5452(3) 0.0532(15) Uani 1 1 d .
H5 H 0.1674 0.1208 0.5436 0.064 Uiso 1 1 calc R
C6 C 0.3036(5) 0.1069(4) 0.5468(3) 0.0614(17) Uani 1 1 d .
H6 H 0.3031 0.0486 0.5463 0.074 Uiso 1 1 calc R
C7 C 0.3867(5) 0.1492(4) 0.5492(3) 0.0604(16) Uani 1 1 d .
H7 H 0.4411 0.1188 0.55 0.072 Uiso 1 1 calc R
C8 C 0.3899(4) 0.2353(3) 0.5505(3) 0.0490(14) Uani 1 1 d .
H8 H 0.446 0.2628 0.5524 0.059 Uiso 1 1 calc R
C9 C 0.1723(4) 0.5533(4) 0.5673(4) 0.0597(16) Uani 1 1 d .
H9 H 0.1327 0.528 0.5939 0.072 Uiso 1 1 calc R
C10 C 0.1671(5) 0.6388(4) 0.5577(4) 0.0678(17) Uani 1 1 d .
H10 H 0.1243 0.6706 0.5782 0.081 Uiso 1 1 calc R
C11 C 0.2250(6) 0.6773(5) 0.5181(4) 0.072(2) Uani 1 1 d .
H11 H 0.2224 0.735 0.5123 0.087 Uiso 1 1 calc R
C12 C 0.2862(5) 0.6293(5) 0.4876(4) 0.0691(19) Uani 1 1 d .
H12 H 0.3238 0.6548 0.4599 0.083 Uiso 1 1 calc R
C13 C 0.2939(4) 0.5425(4) 0.4969(3) 0.0548(15) Uani 1 1 d .
H13 H 0.3368 0.5109 0.4763 0.066 Uiso 1 1 calc R
C14 C 0.2360(4) 0.5049(4) 0.5374(3) 0.0495(14) Uani 1 1 d .
C15 C 0.2245(4) 0.2378(4) 0.5460(3) 0.0490(14) Uani 1 1 d .
C16 C 0.5636(4) 0.4795(3) 0.5714(2) 0.0428(11) Uani 1 1 d .
C17 C 0.6371(4) 0.5088(4) 0.5774(3) 0.0468(13) Uani 1 1 d .
C18 C 0.7299(4) 0.5375(4) 0.5849(3) 0.0472(14) Uani 1 1 d .
C19 C 0.7990(4) 0.4778(4) 0.5943(2) 0.0487(14) Uani 1 1 d .
H19 H 0.7836 0.4212 0.5939 0.058 Uiso 1 1 calc R
C20 C 0.8886(4) 0.5002(5) 0.6039(3) 0.0560(15) Uani 1 1 d .
C21 C 0.9121(4) 0.5847(5) 0.6036(3) 0.0628(18) Uani 1 1 d .
H21 H 0.9728 0.6005 0.6093 0.075 Uiso 1 1 calc R
C22 C 0.8456(5) 0.6456(4) 0.5947(3) 0.0589(16) Uani 1 1 d .
H22 H 0.8612 0.7021 0.5948 0.071 Uiso 1 1 calc R
C23 C 0.7537(4) 0.6204(4) 0.5854(3) 0.0497(14) Uani 1 1 d .
H23 H 0.7087 0.6609 0.5796 0.06 Uiso 1 1 calc R
C24 C 0.9363(6) 0.3596(5) 0.6213(4) 0.080(2) Uani 1 1 d .
H24A H 0.9911 0.3275 0.6278 0.12 Uiso 1 1 calc R
H24B H 0.9058 0.3395 0.5867 0.12 Uiso 1 1 calc R
H24C H 0.8963 0.3537 0.6545 0.12 Uiso 1 1 calc R
C25 C 0.4663(3) 0.4064(4) 0.4760(2) 0.0437(13) Uani 1 1 d .
C26 C 0.4706(4) 0.3930(4) 0.4233(3) 0.0509(14) Uani 1 1 d .
C27 C 0.4633(5) 0.3809(5) 0.3613(3) 0.0733(8) Uani 1 1 d .
C28 C 0.3857(6) 0.3463(6) 0.3374(3) 0.0733(8) Uani 1 1 d .
H28 H 0.3394 0.3283 0.3624 0.088 Uiso 1 1 calc R
C29 C 0.3735(6) 0.3372(6) 0.2776(3) 0.0733(8) Uani 1 1 d .
C30 C 0.4401(6) 0.3643(5) 0.2402(3) 0.0733(8) Uani 1 1 d .
H30 H 0.4325 0.3587 0.1998 0.088 Uiso 1 1 calc R
C31 C 0.5197(6) 0.4006(5) 0.2628(3) 0.0733(8) Uani 1 1 d .
H31 H 0.5652 0.4195 0.2374 0.088 Uiso 1 1 calc R
C32 C 0.5313(5) 0.4086(5) 0.3220(3) 0.0733(8) Uani 1 1 d .
H32 H 0.5848 0.4327 0.3366 0.088 Uiso 1 1 calc R
C33 C 0.2771(9) 0.2975(9) 0.1993(4) 0.124(4) Uani 1 1 d .
H33A H 0.2201 0.269 0.1923 0.187 Uiso 1 1 calc R
H33B H 0.3259 0.2677 0.1802 0.187 Uiso 1 1 calc R
H33C H 0.2736 0.3535 0.1839 0.187 Uiso 1 1 calc R
C34 C 0.4152(4) 0.4473(3) 0.6462(2) 0.0430(12) Uani 1 1 d .
C35 C 0.4006(4) 0.4570(4) 0.6975(3) 0.0543(15) Uani 1 1 d .
C36 C 0.3895(5) 0.4635(4) 0.7603(3) 0.0545(15) Uani 1 1 d .
C37 C 0.4620(5) 0.4473(4) 0.7979(3) 0.0563(16) Uani 1 1 d .
H37 H 0.5185 0.4324 0.7822 0.068 Uiso 1 1 calc R
C38 C 0.4522(6) 0.4529(4) 0.8591(3) 0.0652(18) Uani 1 1 d .
C39 C 0.3703(7) 0.4692(5) 0.8827(4) 0.077(2) Uani 1 1 d .
H39 H 0.3631 0.4695 0.9232 0.092 Uiso 1 1 calc R
C40 C 0.2955(7) 0.4857(5) 0.8463(4) 0.081(2) Uani 1 1 d .
H40 H 0.2393 0.4985 0.8634 0.097 Uiso 1 1 calc R
C41 C 0.3017(6) 0.4837(5) 0.7852(4) 0.072(2) Uani 1 1 d .
H41 H 0.2512 0.4951 0.7616 0.086 Uiso 1 1 calc R
C42 C 0.5234(8) 0.4334(6) 0.9523(3) 0.093(3) Uani 1 1 d .
H42A H 0.5829 0.424 0.9691 0.139 Uiso 1 1 calc R
H42B H 0.4836 0.3875 0.9621 0.139 Uiso 1 1 calc R
H42C H 0.4983 0.4846 0.9676 0.139 Uiso 1 1 calc R
C43 C 0.4731(7) 0.1599(5) 0.7004(4) 0.0846(6) Uani 1 1 d .
H43A H 0.5115 0.1157 0.7162 0.102 Uiso 1 1 calc R
H43B H 0.443 0.1376 0.6658 0.102 Uiso 1 1 calc R
C44 C 0.5349(7) 0.2319(5) 0.6813(4) 0.0846(6) Uani 1 1 d .
H44A H 0.5653 0.2555 0.7154 0.102 Uiso 1 1 calc R
H44B H 0.4981 0.2757 0.6634 0.102 Uiso 1 1 calc R
C45 C 0.6061(7) 0.2015(5) 0.6378(4) 0.0846(6) Uani 1 1 d .
H45A H 0.6442 0.1598 0.6568 0.102 Uiso 1 1 calc R
H45B H 0.5749 0.1743 0.6053 0.102 Uiso 1 1 calc R
C46 C 0.6660(7) 0.2686(5) 0.6139(4) 0.0846(6) Uani 1 1 d .
H46A H 0.7093 0.2446 0.587 0.127 Uiso 1 1 calc R
H46B H 0.6984 0.2952 0.6456 0.127 Uiso 1 1 calc R
H46C H 0.6292 0.3095 0.5938 0.127 Uiso 1 1 calc R
C47 C 0.3550(7) 0.0968(5) 0.7639(4) 0.0846(6) Uani 1 1 d .
H47A H 0.4026 0.0583 0.7763 0.102 Uiso 1 1 calc R
H47B H 0.3163 0.1079 0.7977 0.102 Uiso 1 1 calc R
C48 C 0.2968(7) 0.0536(5) 0.7168(4) 0.0846(6) Uani 1 1 d .
H48A H 0.3367 0.0342 0.6855 0.102 Uiso 1 1 calc R
H48B H 0.2546 0.0941 0.7002 0.102 Uiso 1 1 calc R
C49 C 0.2417(7) -0.0216(5) 0.7408(4) 0.0846(6) Uani 1 1 d .
H49A H 0.2065 -0.0033 0.7746 0.102 Uiso 1 1 calc R
H49B H 0.1987 -0.04 0.711 0.102 Uiso 1 1 calc R
C50 C 0.2969(7) -0.0900(5) 0.7574(4) 0.0846(6) Uani 1 1 d .
H50A H 0.2589 -0.1339 0.7729 0.127 Uiso 1 1 calc R
H50B H 0.3398 -0.0723 0.7869 0.127 Uiso 1 1 calc R
H50C H 0.3297 -0.1104 0.7238 0.127 Uiso 1 1 calc R
C51 C 0.4428(7) 0.2208(5) 0.7993(4) 0.0846(6) Uani 1 1 d .
H51A H 0.4678 0.2749 0.7882 0.102 Uiso 1 1 calc R
H51B H 0.3942 0.2309 0.8274 0.102 Uiso 1 1 calc R
C52 C 0.5178(7) 0.1705(5) 0.8293(4) 0.0846(6) Uani 1 1 d .
H52A H 0.5641 0.1564 0.8004 0.102 Uiso 1 1 calc R
H52B H 0.4915 0.1183 0.8433 0.102 Uiso 1 1 calc R
C53 C 0.5659(7) 0.2155(5) 0.8822(4) 0.0846(6) Uani 1 1 d .
H53A H 0.6221 0.1864 0.8924 0.102 Uiso 1 1 calc R
H53B H 0.5812 0.2727 0.8716 0.102 Uiso 1 1 calc R
C54 C 0.5036(7) 0.2151(5) 0.9317(4) 0.0846(6) Uani 1 1 d .
H54A H 0.5319 0.2426 0.9645 0.127 Uiso 1 1 calc R
H54B H 0.4893 0.1582 0.9421 0.127 Uiso 1 1 calc R
H54C H 0.4482 0.2441 0.9213 0.127 Uiso 1 1 calc R
C55 C 0.3330(7) 0.2400(5) 0.7164(4) 0.0846(6) Uani 1 1 d .
H55A H 0.3117 0.2147 0.6802 0.102 Uiso 1 1 calc R
H55B H 0.3653 0.2911 0.7061 0.102 Uiso 1 1 calc R
C56 C 0.2489(7) 0.2638(5) 0.7531(4) 0.0846(6) Uani 1 1 d .
H56A H 0.2677 0.2972 0.7867 0.102 Uiso 1 1 calc R
H56B H 0.219 0.2135 0.7676 0.102 Uiso 1 1 calc R
C57 C 0.1832(7) 0.3134(5) 0.7154(4) 0.0846(6) Uani 1 1 d .
H57A H 0.1598 0.2777 0.6844 0.102 Uiso 1 1 calc R
H57B H 0.2157 0.3598 0.6973 0.102 Uiso 1 1 calc R
C58 C 0.1013(7) 0.3481(5) 0.7523(4) 0.0846(6) Uani 1 1 d .
H58A H 0.0616 0.3803 0.7273 0.127 Uiso 1 1 calc R
H58B H 0.1243 0.3831 0.7832 0.127 Uiso 1 1 calc R
H58C H 0.0676 0.3021 0.7689 0.127 Uiso 1 1 calc R
C59 C 0.9148(7) 0.4064(6) 0.9392(5) 0.101(3) Uani 1 1 d .
H59A H 0.9223 0.3893 0.9798 0.121 Uiso 1 1 calc R
H59B H 0.9339 0.4645 0.936 0.121 Uiso 1 1 calc R
N1 N 0.3121(3) 0.3690(3) 0.5495(2) 0.0443(11) Uani 1 1 d .
N2 N 0.4010(6) 0.1804(4) 0.7449(3) 0.0846(6) Uani 1 1 d .
O1 O 0.9596(3) 0.4458(4) 0.6138(3) 0.0781(15) Uani 1 1 d .
O2 O 0.2941(5) 0.3008(4) 0.2599(2) 0.094(2) Uani 1 1 d .
O3 O 0.5312(4) 0.4396(4) 0.8903(2) 0.0796(15) Uani 1 1 d .
Pt1 Pt 0.442200(13) 0.428034(12) 0.560833(9) 0.03973(6) Uani 1 1 d .
Cl1 Cl 0.8012(2) 0.39823(16) 0.92008(13) 0.1076(8) Uani 1 1 d .
Cl2 Cl 0.98496(18) 0.3438(2) 0.89415(14) 0.1138(9) Uani 1 1 d .

loop_
_atom_site_aniso_label
_atom_site_aniso_U_11
_atom_site_aniso_U_22
_atom_site_aniso_U_33
_atom_site_aniso_U_23
_atom_site_aniso_U_13
_atom_site_aniso_U_12
C1 0.040(2) 0.041(3) 0.046(3) 0.002(2) 0.004(2) 0.001(2)
C2 0.042(3) 0.043(3) 0.057(3) 0.009(2) -0.003(2) -0.008(2)
C3 0.035(3) 0.054(4) 0.082(5) 0.004(3) 0.001(3) 0.000(2)
C4 0.038(3) 0.051(3) 0.082(5) 0.003(3) 0.006(3) -0.009(3)
C5 0.054(3) 0.044(3) 0.061(4) 0.000(3) 0.007(3) -0.011(3)
C6 0.070(4) 0.039(3) 0.075(5) -0.002(3) 0.000(3) -0.004(3)
C7 0.058(3) 0.047(3) 0.076(5) -0.001(3) -0.002(3) 0.000(3)
C8 0.041(3) 0.038(3) 0.068(4) 0.004(3) 0.001(3) 0.000(2)
C9 0.049(3) 0.048(3) 0.082(4) -0.005(3) 0.002(3) 0.001(2)
C10 0.064(4) 0.050(3) 0.089(5) 0.002(4) 0.001(4) 0.007(3)
C11 0.074(5) 0.046(4) 0.097(6) 0.010(4) -0.004(4) 0.002(3)
C12 0.062(4) 0.049(4) 0.096(5) 0.017(4) -0.002(4) 0.001(3)
C13 0.048(3) 0.052(3) 0.065(4) 0.007(3) -0.007(3) -0.003(3)
C14 0.044(3) 0.042(3) 0.063(4) 0.003(3) 0.002(3) 0.002(2)
C15 0.047(3) 0.041(3) 0.059(4) 0.002(2) 0.004(3) -0.008(2)
C16 0.040(2) 0.039(2) 0.050(3) 0.012(2) -0.005(3) 0.003(2)
C17 0.033(3) 0.047(3) 0.060(4) 0.002(3) -0.001(2) 0.002(2)
C18 0.038(3) 0.062(4) 0.042(3) -0.003(3) 0.002(2) -0.010(3)
C19 0.041(3) 0.061(4) 0.044(3) 0.002(3) 0.000(2) 0.001(3)
C20 0.042(3) 0.070(4) 0.056(4) 0.009(3) 0.000(3) -0.002(3)
C21 0.039(3) 0.087(5) 0.062(4) 0.002(4) 0.000(3) -0.016(3)
C22 0.058(4) 0.051(4) 0.067(4) 0.000(3) -0.001(3) -0.017(3)
C23 0.048(3) 0.046(3) 0.055(3) 0.002(3) 0.001(3) -0.002(3)
C24 0.063(4) 0.076(5) 0.102(6) 0.011(4) 0.008(5) 0.023(4)
C25 0.035(3) 0.050(3) 0.046(3) 0.002(2) -0.002(2) -0.003(2)
C26 0.044(3) 0.049(3) 0.060(4) 0.006(3) 0.007(2) -0.001(2)
C27 0.0710(18) 0.086(2) 0.0625(16) 0.0004(15) 0.0111(15) -0.0107(16)
C28 0.0710(18) 0.086(2) 0.0625(16) 0.0004(15) 0.0111(15) -0.0107(16)
C29 0.0710(18) 0.086(2) 0.0625(16) 0.0004(15) 0.0111(15) -0.0107(16)
C30 0.0710(18) 0.086(2) 0.0625(16) 0.0004(15) 0.0111(15) -0.0107(16)
C31 0.0710(18) 0.086(2) 0.0625(16) 0.0004(15) 0.0111(15) -0.0107(16)
C32 0.0710(18) 0.086(2) 0.0625(16) 0.0004(15) 0.0111(15) -0.0107(16)
C33 0.127(9) 0.181(12) 0.065(6) -0.017(7) 0.003(6) -0.049(9)
C34 0.045(3) 0.040(3) 0.044(3) 0.003(2) 0.003(2) -0.006(2)
C35 0.056(3) 0.035(3) 0.072(4) 0.006(3) 0.004(3) -0.002(2)
C36 0.071(4) 0.037(3) 0.055(4) -0.004(3) 0.010(3) -0.004(3)
C37 0.073(4) 0.042(3) 0.054(3) -0.010(2) 0.008(3) -0.006(3)
C38 0.090(5) 0.052(4) 0.054(3) 0.001(3) 0.015(4) -0.013(4)
C39 0.108(7) 0.059(4) 0.062(4) -0.008(3) 0.016(5) -0.006(4)
C40 0.102(7) 0.060(5) 0.081(6) -0.008(4) 0.027(5) 0.006(4)
C41 0.072(5) 0.063(4) 0.081(5) 0.001(4) 0.019(4) 0.002(4)
C42 0.155(8) 0.072(5) 0.051(4) 0.007(4) 0.000(4) -0.030(6)
C43 0.1103(17) 0.0591(11) 0.0843(13) 0.0032(9) 0.0138(12) 0.0005(11)
C44 0.1103(17) 0.0591(11) 0.0843(13) 0.0032(9) 0.0138(12) 0.0005(11)
C45 0.1103(17) 0.0591(11) 0.0843(13) 0.0032(9) 0.0138(12) 0.0005(11)
C46 0.1103(17) 0.0591(11) 0.0843(13) 0.0032(9) 0.0138(12) 0.0005(11)
C47 0.1103(17) 0.0591(11) 0.0843(13) 0.0032(9) 0.0138(12) 0.0005(11)
C48 0.1103(17) 0.0591(11) 0.0843(13) 0.0032(9) 0.0138(12) 0.0005(11)
C49 0.1103(17) 0.0591(11) 0.0843(13) 0.0032(9) 0.0138(12) 0.0005(11)
C50 0.1103(17) 0.0591(11) 0.0843(13) 0.0032(9) 0.0138(12) 0.0005(11)
C51 0.1103(17) 0.0591(11) 0.0843(13) 0.0032(9) 0.0138(12) 0.0005(11)
C52 0.1103(17) 0.0591(11) 0.0843(13) 0.0032(9) 0.0138(12) 0.0005(11)
C53 0.1103(17) 0.0591(11) 0.0843(13) 0.0032(9) 0.0138(12) 0.0005(11)
C54 0.1103(17) 0.0591(11) 0.0843(13) 0.0032(9) 0.0138(12) 0.0005(11)
C55 0.1103(17) 0.0591(11) 0.0843(13) 0.0032(9) 0.0138(12) 0.0005(11)
C56 0.1103(17) 0.0591(11) 0.0843(13) 0.0032(9) 0.0138(12) 0.0005(11)
C57 0.1103(17) 0.0591(11) 0.0843(13) 0.0032(9) 0.0138(12) 0.0005(11)
C58 0.1103(17) 0.0591(11) 0.0843(13) 0.0032(9) 0.0138(12) 0.0005(11)
C59 0.113(7) 0.084(6) 0.107(7) -0.046(5) -0.002(6) -0.008(5)
N1 0.033(2) 0.044(2) 0.057(3) 0.005(2) 0.0006(19) 0.0004(17)
N2 0.1103(17) 0.0591(11) 0.0843(13) 0.0032(9) 0.0138(12) 0.0005(11)
O1 0.039(2) 0.083(4) 0.112(4) 0.009(3) -0.004(2) 0.007(2)
O2 0.107(5) 0.111(5) 0.064(3) -0.018(3) 0.003(3) -0.047(4)
O3 0.096(4) 0.082(4) 0.060(3) 0.002(3) -0.006(3) -0.025(3)
Pt1 0.03379(8) 0.03679(9) 0.04860(10) 0.00621(9) 0.00006(9) -0.00167(8)
Cl1 0.1126(19) 0.0841(15) 0.126(2) -0.0199(13) 0.0242(15) 0.0175(13)
Cl2 0.0842(15) 0.132(2) 0.125(2) -0.0460(18) 0.0032(15) 0.0084(15)

loop_
_atom_type_symbol
_atom_type_description
_atom_type_scat_dispersion_real
_atom_type_scat_dispersion_imag
_atom_type_scat_source
C C 0.0033 0.0016 'International Tables Vol C Tables 4.2.6.8 and 6.1.1.4'
H H 0 0 'International Tables Vol C Tables 4.2.6.8 and 6.1.1.4'
N N 0.0061 0.0033 'International Tables Vol C Tables 4.2.6.8 and 6.1.1.4'
O O 0.0106 0.006 'International Tables Vol C Tables 4.2.6.8 and 6.1.1.4'
Pt Pt -1.7033 8.3905 'International Tables Vol C Tables 4.2.6.8 and 6.1.1.4'
Cl Cl 0.1484 0.1585 'International Tables Vol C Tables 4.2.6.8 and 6.1.1.4'

loop_
_geom_angle_atom_site_label_1
_geom_angle_atom_site_label_2
_geom_angle_atom_site_label_3
_geom_angle
N1 C1 C8 119.1(5)
N1 C1 C15 122.4(5)
C8 C1 C15 118.5(5)
N1 C2 C3 121.0(5)
N1 C2 C14 118.9(5)
C3 C2 C14 120.0(5)
C4 C3 C2 121.0(6)
C4 C3 H3 119.5
C2 C3 H3 119.5
C3 C4 C15 120.1(5)
C3 C4 H4 119.9
C15 C4 H4 119.9
C6 C5 C15 119.0(6)
C6 C5 H5 120.5
C15 C5 H5 120.5
C5 C6 C7 121.0(6)
C5 C6 H6 119.5
C7 C6 H6 119.5
C8 C7 C6 121.1(6)
C8 C7 H7 119.5
C6 C7 H7 119.5
C7 C8 C1 119.7(5)
C7 C8 H8 120.2
C1 C8 H8 120.2
C10 C9 C14 120.5(7)
C10 C9 H9 119.7
C14 C9 H9 119.7
C9 C10 C11 120.6(7)
C9 C10 H10 119.7
C11 C10 H10 119.7
C12 C11 C10 118.9(7)
C12 C11 H11 120.6
C10 C11 H11 120.6
C11 C12 C13 121.8(7)
C11 C12 H12 119.1
C13 C12 H12 119.1
C14 C13 C12 118.6(7)
C14 C13 H13 120.7
C12 C13 H13 120.7
C13 C14 C9 119.6(6)
C13 C14 C2 121.5(6)
C9 C14 C2 118.5(6)
C4 C15 C5 121.8(5)
C4 C15 C1 117.3(5)
C5 C15 C1 120.8(6)
C17 C16 Pt1 178.6(5)
C16 C17 C18 175.2(6)
C23 C18 C19 118.3(6)
C23 C18 C17 123.2(6)
C19 C18 C17 118.5(6)
C20 C19 C18 122.1(6)
C20 C19 H19 118.9
C18 C19 H19 118.9
C19 C20 O1 125.6(7)
C19 C20 C21 119.0(6)
O1 C20 C21 115.4(6)
C22 C21 C20 120.5(6)
C22 C21 H21 119.8
C20 C21 H21 119.8
C21 C22 C23 119.1(6)
C21 C22 H22 120.5
C23 C22 H22 120.5
C18 C23 C22 121.1(6)
C18 C23 H23 119.5
C22 C23 H23 119.5
O1 C24 H24A 109.5
O1 C24 H24B 109.5
H24A C24 H24B 109.5
O1 C24 H24C 109.5
H24A C24 H24C 109.5
H24B C24 H24C 109.5
C26 C25 Pt1 172.8(5)
C25 C26 C27 172.4(7)
C28 C27 C32 117.1(7)
C28 C27 C26 120.5(7)
C32 C27 C26 122.2(7)
C27 C28 C29 122.7(7)
C27 C28 H28 118.7
C29 C28 H28 118.7
C30 C29 O2 124.0(7)
C30 C29 C28 119.5(8)
O2 C29 C28 116.5(7)
C29 C30 C31 119.6(7)
C29 C30 H30 120.2
C31 C30 H30 120.2
C32 C31 C30 120.4(7)
C32 C31 H31 119.8
C30 C31 H31 119.8
C31 C32 C27 120.8(7)
C31 C32 H32 119.6
C27 C32 H32 119.6
O2 C33 H33A 109.5
O2 C33 H33B 109.5
H33A C33 H33B 109.5
O2 C33 H33C 109.5
H33A C33 H33C 109.5
H33B C33 H33C 109.5
C35 C34 Pt1 178.3(5)
C34 C35 C36 174.9(7)
C37 C36 C41 118.5(6)
C37 C36 C35 121.0(6)
C41 C36 C35 120.5(7)
C36 C37 C38 121.7(7)
C36 C37 H37 119.2
C38 C37 H37 119.2
C39 C38 O3 125.0(7)
C39 C38 C37 120.2(8)
O3 C38 C37 114.8(7)
C38 C39 C40 119.8(8)
C38 C39 H39 120.1
C40 C39 H39 120.1
C39 C40 C41 122.5(8)
C39 C40 H40 118.7
C41 C40 H40 118.7
C40 C41 C36 117.2(8)
C40 C41 H41 121.4
C36 C41 H41 121.4
O3 C42 H42A 109.5
O3 C42 H42B 109.5
H42A C42 H42B 109.5
O3 C42 H42C 109.5
H42A C42 H42C 109.5
H42B C42 H42C 109.5
C44 C43 N2 116.4(7)
C44 C43 H43A 108.2
N2 C43 H43A 108.2
C44 C43 H43B 108.2
N2 C43 H43B 108.2
H43A C43 H43B 107.3
C43 C44 C45 110.5(7)
C43 C44 H44A 109.5
C45 C44 H44A 109.5
C43 C44 H44B 109.5
C45 C44 H44B 109.5
H44A C44 H44B 108.1
C46 C45 C44 114.4(7)
C46 C45 H45A 108.7
C44 C45 H45A 108.7
C46 C45 H45B 108.7
C44 C45 H45B 108.7
H45A C45 H45B 107.6
C45 C46 H46A 109.5
C45 C46 H46B 109.5
H46A C46 H46B 109.5
C45 C46 H46C 109.5
H46A C46 H46C 109.5
H46B C46 H46C 109.5
C48 C47 N2 115.5(7)
C48 C47 H47A 108.4
N2 C47 H47A 108.4
C48 C47 H47B 108.4
N2 C47 H47B 108.4
H47A C47 H47B 107.5
C47 C48 C49 112.9(7)
C47 C48 H48A 109
C49 C48 H48A 109
C47 C48 H48B 109
C49 C48 H48B 109
H48A C48 H48B 107.8
C50 C49 C48 113.5(9)
C50 C49 H49A 108.9
C48 C49 H49A 108.9
C50 C49 H49B 108.9
C48 C49 H49B 108.9
H49A C49 H49B 107.7
C49 C50 H50A 109.5
C49 C50 H50B 109.5
H50A C50 H50B 109.5
C49 C50 H50C 109.5
H50A C50 H50C 109.5
H50B C50 H50C 109.5
C52 C51 N2 115.5(7)
C52 C51 H51A 108.4
N2 C51 H51A 108.4
C52 C51 H51B 108.4
N2 C51 H51B 108.4
H51A C51 H51B 107.5
C51 C52 C53 115.3(7)
C51 C52 H52A 108.5
C53 C52 H52A 108.5
C51 C52 H52B 108.5
C53 C52 H52B 108.5
H52A C52 H52B 107.5
C54 C53 C52 108.4(8)
C54 C53 H53A 110
C52 C53 H53A 110
C54 C53 H53B 110
C52 C53 H53B 110
H53A C53 H53B 108.4
C53 C54 H54A 109.5
C53 C54 H54B 109.5
H54A C54 H54B 109.5
C53 C54 H54C 109.5
H54A C54 H54C 109.5
H54B C54 H54C 109.5
N2 C55 C56 116.4(7)
N2 C55 H55A 108.2
C56 C55 H55A 108.2
N2 C55 H55B 108.2
C56 C55 H55B 108.2
H55A C55 H55B 107.3
C55 C56 C57 109.1(7)
C55 C56 H56A 109.9
C57 C56 H56A 109.9
C55 C56 H56B 109.9
C57 C56 H56B 109.9
H56A C56 H56B 108.3
C56 C57 C58 111.4(7)
C56 C57 H57A 109.3
C58 C57 H57A 109.3
C56 C57 H57B 109.3
C58 C57 H57B 109.3
H57A C57 H57B 108
C57 C58 H58A 109.5
C57 C58 H58B 109.5
H58A C58 H58B 109.5
C57 C58 H58C 109.5
H58A C58 H58C 109.5
H58B C58 H58C 109.5
Cl1 C59 Cl2 111.7(5)
Cl1 C59 H59A 109.3
Cl2 C59 H59A 109.3
Cl1 C59 H59B 109.3
Cl2 C59 H59B 109.3
H59A C59 H59B 107.9
C2 N1 C1 118.0(4)
C2 N1 Pt1 123.2(4)
C1 N1 Pt1 118.8(3)
C51 N2 C43 111.2(8)
C51 N2 C55 110.1(6)
C43 N2 C55 107.8(7)
C51 N2 C47 108.0(6)
C43 N2 C47 107.8(6)
C55 N2 C47 112.0(7)
C20 O1 C24 116.8(6)
C29 O2 C33 117.3(7)
C38 O3 C42 117.3(7)
C16 Pt1 C25 91.9(2)
C16 Pt1 C34 89.6(2)
C25 Pt1 C34 178.4(2)
C16 Pt1 N1 178.51(19)
C25 Pt1 N1 87.9(2)
C34 Pt1 N1 90.6(2)

loop_
_geom_bond_atom_site_label_1
_geom_bond_atom_site_label_2
_geom_bond_distance
C1 N1 1.396(7)
C1 C8 1.406(7)
C1 C15 1.404(7)
C2 N1 1.363(7)
C2 C3 1.404(8)
C2 C14 1.481(8)
C3 C4 1.355(9)
C3 H3 0.93
C4 C15 1.417(9)
C4 H4 0.93
C5 C6 1.359(9)
C5 C15 1.409(8)
C5 H5 0.93
C6 C7 1.388(9)
C6 H6 0.93
C7 C8 1.374(8)
C7 H7 0.93
C8 H8 0.93
C9 C10 1.383(9)
C9 C14 1.386(9)
C9 H9 0.93
C10 C11 1.380(11)
C10 H10 0.93
C11 C12 1.367(11)
C11 H11 0.93
C12 C13 1.405(9)
C12 H12 0.93
C13 C14 1.387(9)
C13 H13 0.93
C16 C17 1.176(8)
C16 Pt1 1.966(6)
C17 C18 1.440(8)
C18 C23 1.366(8)
C18 C19 1.403(9)
C19 C20 1.372(8)
C19 H19 0.93
C20 O1 1.369(8)
C20 C21 1.391(11)
C21 C22 1.387(10)
C21 H21 0.93
C22 C23 1.415(9)
C22 H22 0.93
C23 H23 0.93
C24 O1 1.426(10)
C24 H24A 0.96
C24 H24B 0.96
C24 H24C 0.96
C25 C26 1.221(9)
C25 Pt1 1.995(6)
C26 C27 1.430(10)
C27 C28 1.372(11)
C27 C32 1.407(10)
C28 C29 1.381(11)
C28 H28 0.93
C29 C30 1.363(10)
C29 O2 1.356(10)
C30 C31 1.396(11)
C30 H30 0.93
C31 C32 1.366(11)
C31 H31 0.93
C32 H32 0.93
C33 O2 1.405(11)
C33 H33A 0.96
C33 H33B 0.96
C33 H33C 0.96
C34 C35 1.198(9)
C34 Pt1 2.008(6)
C35 C36 1.443(10)
C36 C37 1.384(10)
C36 C41 1.437(10)
C37 C38 1.405(9)
C37 H37 0.93
C38 C39 1.335(12)
C38 O3 1.371(10)
C39 C40 1.395(13)
C39 H39 0.93
C40 C41 1.395(11)
C40 H40 0.93
C41 H41 0.93
C42 O3 1.421(9)
C42 H42A 0.96
C42 H42B 0.96
C42 H42C 0.96
C43 C44 1.523(12)
C43 N2 1.497(11)
C43 H43A 0.97
C43 H43B 0.97
C44 C45 1.515(12)
C44 H44A 0.97
C44 H44B 0.97
C45 C46 1.485(12)
C45 H45A 0.97
C45 H45B 0.97
C46 H46A 0.96
C46 H46B 0.96
C46 H46C 0.96
C47 C48 1.532(13)
C47 N2 1.553(10)
C47 H47A 0.97
C47 H47B 0.97
C48 C49 1.543(12)
C48 H48A 0.97
C48 H48B 0.97
C49 C50 1.407(12)
C49 H49A 0.97
C49 H49B 0.97
C50 H50A 0.96
C50 H50B 0.96
C50 H50C 0.96
C51 C52 1.519(13)
C51 N2 1.524(11)
C51 H51A 0.97
C51 H51B 0.97
C52 C53 1.569(13)
C52 H52A 0.97
C52 H52B 0.97
C53 C54 1.448(12)
C53 H53A 0.97
C53 H53B 0.97
C54 H54A 0.96
C54 H54B 0.96
C54 H54C 0.96
C55 N2 1.519(12)
C55 C56 1.532(13)
C55 H55A 0.97
C55 H55B 0.97
C56 C57 1.510(13)
C56 H56A 0.97
C56 H56B 0.97
C57 C58 1.561(12)
C57 H57A 0.97
C57 H57B 0.97
C58 H58A 0.96
C58 H58B 0.96
C58 H58C 0.96
C59 Cl1 1.718(10)
C59 Cl2 1.760(9)
C59 H59A 0.97
C59 H59B 0.97
N1 Pt1 2.133(4)
